data_1536832
loop_
_publ_author_name
'Rankin, D.A.'

_publ_section_title
;
 The chloro and bromo complexes of iridium(III) and iridium(IV). II.
 Structural chemistry of Ir(III) complexes
;
_journal_name_full 'Australian Journal of Chemistry'
_journal_page_first 771
_journal_page_last 883
_journal_volume 36
_journal_year 1983
_chemical_formula_sum 'Cl6 H2 Ir K3 O'
_chemical_name_systematic 'K3 (Ir Cl6) H2 O'
_space_group_IT_number 60
_symmetry_space_group_name_Hall '-P 2n 2ab'
_symmetry_space_group_name_H-M 'P b c n'
_cell_angle_alpha 90
_cell_angle_beta 90
_cell_angle_gamma 90
_cell_formula_units_Z 8
_cell_length_a 12.436
_cell_length_b 15.682
_cell_length_c 12.072
_cell_volume 2354.298
_citation_journal_id_ASTM AJCHAS
_cod_data_source_file Rankin_AJCHAS_1983_686.cif
_cod_data_source_block H2Cl6Ir1K3O1
_cod_original_formula_sum 'H2 Cl6 Ir1 K3 O1'
_cod_database_code 1536832

loop_
_symmetry_equiv_pos_as_xyz
x,y,z
-x+1/2,-y+1/2,z+1/2
x+1/2,-y+1/2,-z
-x,y,-z+1/2
-x,-y,-z
x-1/2,y-1/2,-z-1/2
-x-1/2,y-1/2,z
x,-y,z-1/2

loop_
_atom_site_label
_atom_site_type_symbol
_atom_site_fract_x
_atom_site_fract_y
_atom_site_fract_z
_atom_site_occupancy
_atom_site_U_iso_or_equiv
Cl3 Cl-1 0.0983 0.2928 0.1683 1 0.0
K3 K+1 0.4634 0.3354 0.4739 1 0.0
Cl6 Cl-1 0.2867 0.2441 -0.0201 1 0.0
K1 K+1 0.1079 0.4249 0.3843 1 0.0
Cl4 Cl-1 0.3288 0.4548 -0.0577 1 0.0
Cl5 Cl-1 0.078 0.3718 -0.0778 1 0.0
Ir1 Ir+3 0.21529 0.37092 0.0573 1 0.0
K2 K+1 0.2688 0.1673 0.2331 1 0.0
Cl2 Cl-1 0.1421 0.4958 0.1341 1 0.0
Cl1 Cl-1 0.3481 0.3665 0.1981 1 0.0
O1 O-2 0.0898 0.0698 0.1658 1 0.0
